data_7056349
loop_
_publ_author_name
'\/Lakomska, Iwona'
'babinska, magdalena'
'Wojtczak, Andrzej'
'Kozakiewicz, Anna'
'Sitkowski, Jerzy'
'Jarzecki, Andrzej A.'

_publ_section_title
;
 Experimental and theoretical investigation of the complexation of
 5-methyl-7-isobutyl-1,2,4-triazolo[1,5-a]pyrimidine by platinum(II) ion
;
_journal_name_full 'New J. Chem.'
_journal_paper_doi 10.1039/C7NJ01112A
_journal_year 2017
_chemical_formula_moiety 'C12 H20 Cl2 N4 O Pt S'
_chemical_formula_sum 'C12 H20 Cl2 N4 O Pt S'
_chemical_formula_weight 534.37
_chemical_name_systematic
;
 ?
;
_space_group_crystal_system monoclinic
_space_group_IT_number 14
_space_group_name_Hall '-P 2yn'
_space_group_name_H-M_alt 'P 1 21/n 1'
_symmetry_space_group_name_Hall '-P 2yn'
_symmetry_space_group_name_H-M 'P 1 21/n 1'
_atom_sites_solution_hydrogens geom
_atom_sites_solution_primary direct
_atom_sites_solution_secondary difmap
_audit_creation_method SHELXL-2014
_audit_update_record
;
2017-01-18 deposited with the CCDC.
2017-06-21 downloaded from the CCDC.
;
_cell_angle_alpha 90
_cell_angle_beta 99.763(3)
_cell_angle_gamma 90
_cell_formula_units_Z 4
_cell_length_a 13.0528(4)
_cell_length_b 10.3031(3)
_cell_length_c 13.9763(4)
_cell_measurement_reflns_used 6742
_cell_measurement_temperature 293(2)
_cell_measurement_theta_max 28.2638
_cell_measurement_theta_min 1.9696
_cell_volume 1852.37(10)
_computing_cell_refinement 'Oxford Diffraction CrysAlis'
_computing_data_collection 'Oxford Diffraction CrysAlis'
_computing_data_reduction 'Oxford Diffraction CrysAlis'
_computing_publication_material 'CIFTAB (Sheldrick, 1997)'
_computing_structure_refinement 'SHELXL-2014 (Sheldrick, 2014)'
_computing_structure_solution 'SHELX-97 (Sheldrick, 1997)'
_diffrn_ambient_temperature 293(2)
_diffrn_detector_area_resol_mean 8.2564
_diffrn_measured_fraction_theta_full 0.999
_diffrn_measured_fraction_theta_max 0.913
_diffrn_measurement_device_type 'Oxford Sapphire CCD'
_diffrn_measurement_method \q/2\q
_diffrn_radiation_type MoK\a
_diffrn_radiation_wavelength 0.71073
_diffrn_reflns_av_R_equivalents 0.0304
_diffrn_reflns_av_unetI/netI 0.0373
_diffrn_reflns_Laue_measured_fraction_full 0.999
_diffrn_reflns_Laue_measured_fraction_max 0.913
_diffrn_reflns_limit_h_max 15
_diffrn_reflns_limit_h_min -16
_diffrn_reflns_limit_k_max 13
_diffrn_reflns_limit_k_min -13
_diffrn_reflns_limit_l_max 17
_diffrn_reflns_limit_l_min -17
_diffrn_reflns_number 12537
_diffrn_reflns_point_group_measured_fraction_full 0.999
_diffrn_reflns_point_group_measured_fraction_max 0.913
_diffrn_reflns_theta_full 25.000
_diffrn_reflns_theta_max 28.357
_diffrn_reflns_theta_min 2.469
_diffrn_standards_decay_% 0
_diffrn_standards_interval_count 0
_diffrn_standards_interval_time 0
_diffrn_standards_number 0
_exptl_absorpt_coefficient_mu 7.979
_exptl_absorpt_correction_T_max 0.436
_exptl_absorpt_correction_T_min 0.087
_exptl_absorpt_correction_type analytical
_exptl_crystal_colour yellow
_exptl_crystal_density_diffrn 1.916
_exptl_crystal_description plate
_exptl_crystal_F_000 1024
_exptl_crystal_recrystallization_method 'Re-crystallisation from solvent'
_exptl_crystal_size_max 0.525
_exptl_crystal_size_mid 0.323
_exptl_crystal_size_min 0.118
_refine_diff_density_max 4.609
_refine_diff_density_min -1.381
_refine_diff_density_rms 0.148
_refine_ls_extinction_method none
_refine_ls_goodness_of_fit_ref 1.044
_refine_ls_hydrogen_treatment constr
_refine_ls_matrix_type full
_refine_ls_number_parameters 190
_refine_ls_number_reflns 4229
_refine_ls_number_restraints 0
_refine_ls_restrained_S_all 1.044
_refine_ls_R_factor_all 0.0490
_refine_ls_R_factor_gt 0.0351
_refine_ls_shift/su_max 0.001
_refine_ls_shift/su_mean 0.000
_refine_ls_structure_factor_coef Fsqd
_refine_ls_weighting_details 'w=1/[\s^2^(Fo^2^)+(0.0547P)^2^] where P=(Fo^2^+2Fc^2^)/3'
_refine_ls_weighting_scheme calc
_refine_ls_wR_factor_gt 0.0897
_refine_ls_wR_factor_ref 0.0927
_reflns_Friedel_coverage 0.000
_reflns_number_gt 3260
_reflns_number_total 4229
_reflns_threshold_expression 'I > 2\s(I)'
_cod_data_source_file c7nj01112a1.cif
_cod_data_source_block e861a
_cod_database_code 7056349
_shelx_space_group_comment
;
The symmetry employed for this shelxl refinement is uniquely defined
by the following loop, which should always be used as a source of
symmetry information in preference to the above space-group names.
They are only intended as comments.
;
_shelx_estimated_absorpt_t_min 0.102
_shelx_estimated_absorpt_t_max 0.453
_shelxl_version_number 2014-3

loop_
_space_group_symop_operation_xyz
'x, y, z'
'-x+1/2, y+1/2, -z+1/2'
'-x, -y, -z'
'x-1/2, -y-1/2, z-1/2'

loop_
_atom_site_label
_atom_site_type_symbol
_atom_site_fract_x
_atom_site_fract_y
_atom_site_fract_z
_atom_site_U_iso_or_equiv
_atom_site_adp_type
_atom_site_occupancy
_atom_site_site_symmetry_order
_atom_site_calc_flag
_atom_site_refinement_flags_posn
_atom_site_refinement_flags_adp
Pt1 Pt 0.60129(2) 0.56905(2) 0.14053(2) 0.03326(9) Uani 1 1 d . .
Cl1 Cl 0.76626(13) 0.55527(17) 0.10360(13) 0.0491(4) Uani 1 1 d . .
Cl2 Cl 0.56024(15) 0.73212(18) 0.02747(13) 0.0569(5) Uani 1 1 d . .
S3 S 0.63002(13) 0.40395(16) 0.24041(13) 0.0439(4) Uani 1 1 d . .
O31 O 0.5426(4) 0.3582(5) 0.2817(4) 0.0637(14) Uani 1 1 d . .
C32 C 0.7335(7) 0.4366(7) 0.3381(6) 0.069(2) Uani 1 1 d . .
H32A H 0.7929 0.4673 0.3127 0.083 Uiso 1 1 calc R U
H32B H 0.7119 0.5015 0.3797 0.083 Uiso 1 1 calc R U
H32C H 0.7514 0.3584 0.3746 0.083 Uiso 1 1 calc R U
C33 C 0.6796(8) 0.2718(7) 0.1797(7) 0.077(3) Uani 1 1 d . .
H33A H 0.7379 0.3007 0.1518 0.092 Uiso 1 1 calc R U
H33B H 0.7013 0.2035 0.2254 0.092 Uiso 1 1 calc R U
H33C H 0.6263 0.2400 0.1293 0.092 Uiso 1 1 calc R U
N1 N 0.2859(4) 0.5778(6) 0.1634(4) 0.0527(15) Uani 1 1 d . .
C2 C 0.3661(5) 0.5579(7) 0.1225(5) 0.0496(17) Uani 1 1 d . .
H2A H 0.3603 0.5232 0.0604 0.060 Uiso 1 1 calc R U
N3 N 0.4582(4) 0.5902(5) 0.1750(4) 0.0372(12) Uani 1 1 d . .
C3A C 0.4356(5) 0.6375(6) 0.2584(4) 0.0381(13) Uani 1 1 d . .
N4 N 0.5002(5) 0.6837(6) 0.3350(4) 0.0522(15) Uani 1 1 d . .
C5 C 0.4532(6) 0.7286(8) 0.4052(5) 0.062(2) Uani 1 1 d . .
C51 C 0.5242(8) 0.7792(11) 0.4938(6) 0.106(4) Uani 1 1 d . .
H51A H 0.4834 0.8094 0.5403 0.127 Uiso 1 1 calc R U
H51B H 0.5695 0.7109 0.5220 0.127 Uiso 1 1 calc R U
H51C H 0.5650 0.8497 0.4754 0.127 Uiso 1 1 calc R U
C6 C 0.3453(6) 0.7232(7) 0.4016(5) 0.062(2) Uani 1 1 d . .
H6A H 0.3172 0.7546 0.4539 0.074 Uiso 1 1 calc R U
C7 C 0.2799(6) 0.6728(6) 0.3230(5) 0.0482(16) Uani 1 1 d . .
C71 C 0.1651(6) 0.6536(7) 0.3108(6) 0.060(2) Uani 1 1 d . .
H71A H 0.1332 0.6896 0.2488 0.072 Uiso 1 1 calc R U
H71B H 0.1389 0.7016 0.3612 0.072 Uiso 1 1 calc R U
C72 C 0.1321(6) 0.5116(8) 0.3153(6) 0.062(2) Uani 1 1 d . .
H72A H 0.1575 0.4646 0.2630 0.074 Uiso 1 1 calc R U
C73 C 0.1777(9) 0.4478(8) 0.4106(9) 0.096(4) Uani 1 1 d . .
H73A H 0.2521 0.4556 0.4209 0.116 Uiso 1 1 calc R U
H73B H 0.1513 0.4898 0.4627 0.116 Uiso 1 1 calc R U
H73C H 0.1588 0.3577 0.4086 0.116 Uiso 1 1 calc R U
C74 C 0.0156(6) 0.4991(10) 0.2996(7) 0.084(3) Uani 1 1 d . .
H74A H -0.0137 0.5395 0.2392 0.101 Uiso 1 1 calc R U
H74B H -0.0032 0.4090 0.2977 0.101 Uiso 1 1 calc R U
H74C H -0.0107 0.5410 0.3518 0.101 Uiso 1 1 calc R U
N8 N 0.3308(4) 0.6304(5) 0.2511(4) 0.0425(12) Uani 1 1 d . .

loop_
_atom_site_aniso_label
_atom_site_aniso_U_11
_atom_site_aniso_U_22
_atom_site_aniso_U_33
_atom_site_aniso_U_23
_atom_site_aniso_U_13
_atom_site_aniso_U_12
Pt1 0.03436(14) 0.03828(14) 0.02763(14) -0.00405(9) 0.00665(9) -0.00039(10)
Cl1 0.0362(8) 0.0681(11) 0.0443(9) -0.0016(7) 0.0100(7) -0.0044(7)
Cl2 0.0625(11) 0.0622(11) 0.0472(10) 0.0176(8) 0.0132(8) 0.0068(9)
S3 0.0462(9) 0.0433(9) 0.0411(9) 0.0046(7) 0.0047(7) -0.0044(7)
O31 0.061(3) 0.061(3) 0.075(4) 0.023(3) 0.026(3) -0.006(3)
C32 0.079(6) 0.074(5) 0.045(5) 0.017(4) -0.021(4) -0.014(4)
C33 0.107(7) 0.041(4) 0.083(6) 0.006(4) 0.017(5) 0.023(5)
N1 0.039(3) 0.078(4) 0.041(3) -0.014(3) 0.006(2) 0.002(3)
C2 0.047(4) 0.072(5) 0.029(3) -0.010(3) 0.005(3) 0.001(3)
N3 0.037(3) 0.048(3) 0.028(3) -0.003(2) 0.010(2) 0.003(2)
C3A 0.046(4) 0.040(3) 0.030(3) 0.003(3) 0.012(3) -0.001(3)
N4 0.061(4) 0.062(4) 0.036(3) -0.009(3) 0.013(3) -0.019(3)
C5 0.074(6) 0.071(5) 0.045(4) -0.018(4) 0.021(4) -0.023(4)
C51 0.116(9) 0.151(10) 0.056(6) -0.047(6) 0.027(5) -0.056(7)
C6 0.080(6) 0.062(5) 0.052(5) -0.019(4) 0.035(4) -0.013(4)
C7 0.055(4) 0.042(4) 0.053(4) -0.004(3) 0.027(3) 0.005(3)
C71 0.059(5) 0.064(5) 0.065(5) 0.000(4) 0.030(4) 0.016(4)
C72 0.050(5) 0.068(5) 0.070(6) -0.015(4) 0.019(4) -0.001(4)
C73 0.097(8) 0.071(6) 0.114(10) 0.023(6) -0.004(7) -0.015(5)
C74 0.052(5) 0.096(7) 0.100(8) -0.009(6) 0.004(5) 0.000(5)
N8 0.040(3) 0.053(3) 0.037(3) -0.005(2) 0.011(2) -0.001(3)

loop_
_atom_type_symbol
_atom_type_description
_atom_type_scat_dispersion_real
_atom_type_scat_dispersion_imag
_atom_type_scat_source
C C 0.0033 0.0016 'International Tables Vol C Tables 4.2.6.8 and 6.1.1.4'
H H 0.0000 0.0000 'International Tables Vol C Tables 4.2.6.8 and 6.1.1.4'
N N 0.0061 0.0033 'International Tables Vol C Tables 4.2.6.8 and 6.1.1.4'
O O 0.0106 0.0060 'International Tables Vol C Tables 4.2.6.8 and 6.1.1.4'
S S 0.1246 0.1234 'International Tables Vol C Tables 4.2.6.8 and 6.1.1.4'
Cl Cl 0.1484 0.1585 'International Tables Vol C Tables 4.2.6.8 and 6.1.1.4'
Pt Pt -1.7033 8.3905 'International Tables Vol C Tables 4.2.6.8 and 6.1.1.4'

loop_
_geom_angle_atom_site_label_1
_geom_angle_atom_site_label_2
_geom_angle_atom_site_label_3
_geom_angle
N3 Pt1 S3 89.84(15)
N3 Pt1 Cl1 177.19(14)
S3 Pt1 Cl1 91.68(6)
N3 Pt1 Cl2 88.16(15)
S3 Pt1 Cl2 175.09(7)
Cl1 Pt1 Cl2 90.51(6)
O31 S3 C32 107.6(4)
O31 S3 C33 108.5(4)
C32 S3 C33 102.7(5)
O31 S3 Pt1 116.5(2)
C32 S3 Pt1 111.5(2)
C33 S3 Pt1 109.0(3)
S3 C32 H32A 109.5
S3 C32 H32B 109.5
H32A C32 H32B 109.5
S3 C32 H32C 109.5
H32A C32 H32C 109.5
H32B C32 H32C 109.5
S3 C33 H33A 109.5
S3 C33 H33B 109.5
H33A C33 H33B 109.5
S3 C33 H33C 109.5
H33A C33 H33C 109.5
H33B C33 H33C 109.5
C2 N1 N8 101.6(5)
N1 C2 N3 116.0(6)
N1 C2 H2A 122.0
N3 C2 H2A 122.0
C2 N3 C3A 104.8(5)
C2 N3 Pt1 128.6(4)
C3A N3 Pt1 126.6(4)
N4 C3A N3 128.6(6)
N4 C3A N8 124.9(6)
N3 C3A N8 106.5(5)
C5 N4 C3A 114.1(6)
N4 C5 C6 123.2(7)
N4 C5 C51 115.5(7)
C6 C5 C51 121.2(7)
C5 C51 H51A 109.5
C5 C51 H51B 109.5
H51A C51 H51B 109.5
C5 C51 H51C 109.5
H51A C51 H51C 109.5
H51B C51 H51C 109.5
C7 C6 C5 121.9(6)
C7 C6 H6A 119.1
C5 C6 H6A 119.1
N8 C7 C6 113.3(6)
N8 C7 C71 118.5(6)
C6 C7 C71 128.1(6)
C7 C71 C72 114.0(6)
C7 C71 H71A 108.8
C72 C71 H71A 108.8
C7 C71 H71B 108.8
C72 C71 H71B 108.8
H71A C71 H71B 107.6
C74 C72 C73 109.2(8)
C74 C72 C71 111.1(7)
C73 C72 C71 112.3(7)
C74 C72 H72A 108.0
C73 C72 H72A 108.0
C71 C72 H72A 108.0
C72 C73 H73A 109.5
C72 C73 H73B 109.5
H73A C73 H73B 109.5
C72 C73 H73C 109.5
H73A C73 H73C 109.5
H73B C73 H73C 109.5
C72 C74 H74A 109.5
C72 C74 H74B 109.5
H74A C74 H74B 109.5
C72 C74 H74C 109.5
H74A C74 H74C 109.5
H74B C74 H74C 109.5
C3A N8 C7 122.5(6)
C3A N8 N1 111.1(5)
C7 N8 N1 126.4(6)

loop_
_geom_bond_atom_site_label_1
_geom_bond_atom_site_label_2
_geom_bond_distance
Pt1 N3 2.018(5)
Pt1 S3 2.1921(16)
Pt1 Cl1 2.3022(16)
Pt1 Cl2 2.3063(17)
S3 O31 1.442(5)
S3 C32 1.782(7)
S3 C33 1.783(8)
C32 H32A 0.9600
C32 H32B 0.9600
C32 H32C 0.9600
C33 H33A 0.9600
C33 H33B 0.9600
C33 H33C 0.9600
N1 C2 1.291(9)
N1 N8 1.378(7)
C2 N3 1.340(8)
C2 H2A 0.9300
N3 C3A 1.342(7)
C3A N4 1.333(8)
C3A N8 1.356(7)
N4 C5 1.326(9)
C5 C6 1.401(10)
C5 C51 1.508(11)
C51 H51A 0.9600
C51 H51B 0.9600
C51 H51C 0.9600
C6 C7 1.374(10)
C6 H6A 0.9300
C7 N8 1.366(8)
C7 C71 1.492(10)
C71 C72 1.529(11)
C71 H71A 0.9700
C71 H71B 0.9700
C72 C74 1.505(10)
C72 C73 1.513(12)
C72 H72A 0.9800
C73 H73A 0.9600
C73 H73B 0.9600
C73 H73C 0.9600
C74 H74A 0.9600
C74 H74B 0.9600
C74 H74C 0.9600

loop_
_geom_torsion_atom_site_label_1
_geom_torsion_atom_site_label_2
_geom_torsion_atom_site_label_3
_geom_torsion_atom_site_label_4
_geom_torsion
N8 N1 C2 N3 0.9(8)
N1 C2 N3 C3A -0.7(8)
N1 C2 N3 Pt1 177.6(5)
C2 N3 C3A N4 -179.7(7)
Pt1 N3 C3A N4 2.0(10)
C2 N3 C3A N8 0.2(7)
Pt1 N3 C3A N8 -178.2(4)
N3 C3A N4 C5 177.4(7)
N8 C3A N4 C5 -2.5(10)
C3A N4 C5 C6 2.6(11)
C3A N4 C5 C51 178.9(7)
N4 C5 C6 C7 -1.4(13)
C51 C5 C6 C7 -177.5(8)
C5 C6 C7 N8 -0.2(11)
C5 C6 C7 C71 176.2(7)
N8 C7 C71 C72 68.5(9)
C6 C7 C71 C72 -107.7(9)
C7 C71 C72 C74 -178.3(7)
C7 C71 C72 C73 59.0(9)
N4 C3A N8 C7 1.1(10)
N3 C3A N8 C7 -178.8(6)
N4 C3A N8 N1 -179.8(6)
N3 C3A N8 N1 0.4(7)
C6 C7 N8 C3A 0.3(10)
C71 C7 N8 C3A -176.4(6)
C6 C7 N8 N1 -178.7(7)
C71 C7 N8 N1 4.6(10)
C2 N1 N8 C3A -0.7(7)
C2 N1 N8 C7 178.4(7)
